data_2243516
loop_
_publ_author_name
'Badri, Abdessalem'
'Alvarez-Serrano, Inmaculada'
'Luisa L\'opez, Mar\'ia'
'Ben Amara, Mongi'

_publ_section_title
;
 Synthesis, crystal structure and charge-distribution validation of a new
 alluaudite-type phosphate, Na~2.22~Mn~0.87~In~1.68~(PO~4~)~3~
;
_journal_coeditor_code WM5566
_journal_issue 8
_journal_name_full 'Acta Crystallographica Section E'
_journal_page_first 1369
_journal_page_last 1372
_journal_paper_doi 10.1107/S2056989020010191
_journal_volume 76
_journal_year 2020
_chemical_compound_source 'synthesis as described'
_chemical_formula_iupac 'Na2.22 Mn0.87 In1.68 (P O4)3'
_chemical_formula_moiety 'In1.68 Mn0.87 Na2.22 O12 P3'
_chemical_formula_sum 'In1.68 Mn0.87 Na2.22 O12 P3'
_chemical_formula_weight 575.82
_chemical_name_systematic
;
Sodium manganese indium tris(phosphate) (2.22/0.87/1.68)
;
_space_group_IT_number 15
_space_group_name_Hall '-C 2yc'
_space_group_name_H-M_alt 'C 1 2/c 1'
_symmetry_cell_setting monoclinic
_symmetry_space_group_name_Hall '-C 2yc'
_symmetry_space_group_name_H-M 'C 1 2/c 1'
_atom_sites_solution_primary direct
_audit_creation_method 'WinGX routine CIF_UPDATE'
_cell_angle_alpha 90
_cell_angle_beta 114.727(2)
_cell_angle_gamma 90
_cell_formula_units_Z 4
_cell_length_a 12.412(2)
_cell_length_b 12.855(2)
_cell_length_c 6.5990(10)
_cell_measurement_reflns_used 25
_cell_measurement_temperature 293(2)
_cell_measurement_theta_max 28.889
_cell_measurement_theta_min 3.1695
_cell_volume 956.4(3)
_computing_cell_refinement
;
HKL SCALEPACK (Otwinovski & Minor, 1997)
;
_computing_data_collection
;
<i>KappaCCD Server Software</i> (Nonius, 1997)
;
_computing_data_reduction
;
HKL DENZO (Otwinovski & Minor, 1997)
;
_computing_molecular_graphics
;
Ortep-3 for Windows (Farrugia, 2012) and DIAMOND (Brandenburg,
1999)
;
_computing_publication_material
;
WinGX (Farrugia, 2012)
;
_computing_structure_refinement
;
<i>SHELXL2018/3 (Sheldrick, 2015)</i>
;
_computing_structure_solution
;
SIR92 (Altomare <i>et al.</i>,  1993)
;
_diffrn_ambient_temperature 293(2)
_diffrn_measured_fraction_theta_full 1
_diffrn_measured_fraction_theta_max 0.941
_diffrn_measurement_device_type 'Nonius Kappa CCD diffractometer'
_diffrn_measurement_method 'non-profiled \w/2\t scans'
_diffrn_radiation_monochromator graphite
_diffrn_radiation_type MoK\a
_diffrn_radiation_wavelength 0.71073
_diffrn_reflns_av_R_equivalents 0.0336
_diffrn_reflns_av_unetI/netI 0.019
_diffrn_reflns_limit_h_max 14
_diffrn_reflns_limit_h_min -16
_diffrn_reflns_limit_k_max 16
_diffrn_reflns_limit_k_min 0
_diffrn_reflns_limit_l_max 8
_diffrn_reflns_limit_l_min 0
_diffrn_reflns_number 1183
_diffrn_reflns_theta_full 25.242
_diffrn_reflns_theta_max 28.889
_diffrn_reflns_theta_min 2.403
_diffrn_standards_decay_% -2
_diffrn_standards_interval_time 120
_diffrn_standards_number 2
_exptl_absorpt_coefficient_mu 5.810
_exptl_absorpt_correction_T_max 0.2223
_exptl_absorpt_correction_T_min 0.1778
_exptl_absorpt_correction_type refdelf
_exptl_absorpt_process_details
;
(Parkin <i>et al.</i>, 1995)
;
_exptl_crystal_colour brown
_exptl_crystal_density_diffrn 4.115
_exptl_crystal_density_method 'not measured'
_exptl_crystal_description prism
_exptl_crystal_F_000 1100
_exptl_crystal_size_max 0.29
_exptl_crystal_size_mid 0.17
_exptl_crystal_size_min 0.11
_refine_diff_density_max 0.731
_refine_diff_density_min -0.828
_refine_ls_extinction_method none
_refine_ls_goodness_of_fit_ref 1.308
_refine_ls_hydrogen_treatment undef
_refine_ls_matrix_type full
_refine_ls_number_parameters 102
_refine_ls_number_reflns 1183
_refine_ls_number_restraints 3
_refine_ls_restrained_S_all 1.306
_refine_ls_R_factor_all 0.0215
_refine_ls_R_factor_gt 0.0212
_refine_ls_shift/su_max 0.023
_refine_ls_shift/su_mean 0.001
_refine_ls_structure_factor_coef Fsqd
_refine_ls_weighting_details 'w=1/[\s^2^(Fo^2^)+(0.0135P)^2^+7.1094P] where P=(Fo^2^+2Fc^2^)/3'
_refine_ls_weighting_scheme calc
_refine_ls_wR_factor_gt 0.0534
_refine_ls_wR_factor_ref 0.0535
_reflns_number_gt 1172
_reflns_number_total 1183
_reflns_threshold_expression 'I > 2\s(I)'
_cod_data_source_file wm5566sup1.cif
_cod_data_source_block I
_cod_original_sg_symbol_H-M 'C 2/c'
_cod_database_code 2243516

loop_
_symmetry_equiv_pos_as_xyz
'x, y, z'
'-x, y, -z+1/2'
'x+1/2, y+1/2, z'
'-x+1/2, y+1/2, -z+1/2'
'-x, -y, -z'
'x, -y, z-1/2'
'-x+1/2, -y+1/2, -z'
'x+1/2, -y+1/2, z-1/2'

loop_
_atom_site_type_symbol
_atom_site_label
_atom_site_fract_x
_atom_site_fract_y
_atom_site_fract_z
_atom_site_U_iso_or_equiv
_atom_site_adp_type
_atom_site_calc_flag
_atom_site_occupancy
_atom_site_disorder_assembly
_atom_site_disorder_group
Na Na1 0.492(3) 0.003(3) 0.013(5) 0.017(2) Uani d 0.5 . .
Na Na2 0 -0.0079(4) 0.75 0.0586(13) Uani d 0.7676(17) . .
Mn Mn 0.5 0.22924(8) 0.25 0.0128(2) Uani d 0.5438(14) . .
Na Na 0.5 0.22924(8) 0.25 0.0128(2) Uani d 0.4562(14) . .
In In 0.22327(2) 0.15486(2) 0.64458(4) 0.00781(9) Uani d 0.8443(5) . .
Mn Mn1 0.22327(2) 0.15486(2) 0.64458(4) 0.00781(9) Uani d 0.1557(5) . .
P P1 0.5 0.21702(9) 0.75 0.0075(2) Uani d 1 . .
O O11 0.5471(2) 0.2867(2) 0.9611(4) 0.0138(5) Uani d 1 . .
O O12 0.4072(2) 0.14288(19) 0.7683(4) 0.0140(5) Uani d 1 . .
P P2 0.23767(7) 0.10662(6) 1.13105(13) 0.00841(17) Uani d 1 . .
O O21 0.1736(3) 0.0029(2) 1.1238(4) 0.0172(5) Uani d 1 . .
O O22 0.2293(2) 0.17542(19) 1.3198(4) 0.0112(5) Uani d 1 . .
O O23 0.1663(2) 0.16388(19) 0.9065(4) 0.0139(5) Uani d 1 . .
O O24 0.3668(2) 0.0921(2) 1.1731(5) 0.0206(6) Uani d 1 . .

loop_
_atom_site_aniso_label
_atom_site_aniso_U_11
_atom_site_aniso_U_22
_atom_site_aniso_U_33
_atom_site_aniso_U_12
_atom_site_aniso_U_13
_atom_site_aniso_U_23
Na1 0.023(7) 0.013(3) 0.012(5) 0.004(4) 0.005(3) -0.002(3)
Na2 0.027(2) 0.073(3) 0.055(3) 0 -0.0025(19) 0
Mn 0.0146(5) 0.0121(5) 0.0141(5) 0 0.0083(4) 0
Na 0.0146(5) 0.0121(5) 0.0141(5) 0 0.0083(4) 0
In 0.00802(13) 0.00782(13) 0.00813(14) 0.00050(8) 0.00390(10) 0.00093(8)
Mn1 0.00802(13) 0.00782(13) 0.00813(14) 0.00050(8) 0.00390(10) 0.00093(8)
P1 0.0062(5) 0.0092(5) 0.0055(5) 0 0.0008(4) 0
O11 0.0097(11) 0.0174(12) 0.0121(11) 0.0005(9) 0.0024(9) -0.0062(9)
O12 0.0083(11) 0.0139(12) 0.0184(13) -0.0007(9) 0.0042(10) 0.0045(9)
P2 0.0131(4) 0.0069(4) 0.0063(4) 0.0012(3) 0.0051(3) 0.0005(3)
O21 0.0287(14) 0.0080(11) 0.0163(13) 0.0006(10) 0.0108(11) 0.0008(9)
O22 0.0154(12) 0.0105(11) 0.0081(11) -0.0003(9) 0.0053(9) -0.0005(9)
O23 0.0232(13) 0.0120(12) 0.0079(11) 0.0027(9) 0.0079(10) 0.0021(9)
O24 0.0201(14) 0.0249(14) 0.0206(14) 0.0084(11) 0.0124(11) 0.0071(11)

loop_
_atom_type_symbol
_atom_type_description
_atom_type_scat_dispersion_real
_atom_type_scat_dispersion_imag
_atom_type_scat_source
O O 0.0106 0.006 'International Tables Vol C Tables 4.2.6.8 and 6.1.1.4'
Na Na 0.0362 0.0249 'International Tables Vol C Tables 4.2.6.8 and 6.1.1.4'
P P 0.1023 0.0942 'International Tables Vol C Tables 4.2.6.8 and 6.1.1.4'
Mn Mn 0.3368 0.7283 'International Tables Vol C Tables 4.2.6.8 and 6.1.1.4'
In In -0.7276 1.31 'International Tables Vol C Tables 4.2.6.8 and 6.1.1.4'

loop_
_geom_angle_atom_site_label_1
_geom_angle_atom_site_label_2
_geom_angle_atom_site_label_3
_geom_angle_site_symmetry_1
_geom_angle_site_symmetry_3
_geom_angle
_geom_angle_publ_flag
O12 Na1 O12 1_554 5_656 172.0(8) ?
O12 Na1 O24 1_554 2_656 100.6(13) ?
O12 Na1 O24 5_656 2_656 80.8(10) ?
Na1 Na1 O24 5_655 6_554 73(10) ?
O12 Na1 O24 1_554 6_554 79.9(10) ?
O12 Na1 O24 5_656 6_554 97.6(12) ?
O24 Na1 O24 2_656 6_554 172.4(9) ?
O12 Na1 O24 1_554 1_554 76.2(8) ?
O12 Na1 O24 5_656 1_554 111.7(10) ?
O24 Na1 O24 2_656 1_554 76.9(7) ?
O24 Na1 O24 6_554 1_554 110.6(11) ?
O12 Na1 O24 1_554 5_656 102.3(8) ?
O12 Na1 O24 5_656 5_656 69.7(6) ?
O24 Na1 O24 2_656 5_656 102.7(9) ?
O24 Na1 O24 6_554 5_656 69.8(6) ?
O24 Na1 O24 1_554 5_656 178.4(15) ?
O12 Na1 O12 1_554 6 135.0(10) ?
O12 Na1 O12 5_656 6 51.9(6) ?
O24 Na1 O12 2_656 6 96.7(9) ?
O24 Na1 O12 6_554 6 88.1(10) ?
O24 Na1 O12 1_554 6 67.8(5) ?
O24 Na1 O12 5_656 6 113.8(11) ?
O21 Na2 O21 . 2_556 173.7(3) ?
O21 Na2 O21 . 6 80.14(8) ?
O21 Na2 O21 2_556 6 99.71(8) ?
O21 Na2 O21 . 5_557 99.71(8) ?
O21 Na2 O21 2_556 5_557 80.14(8) ?
O21 Na2 O21 6 5_557 177.2(3) ?
O21 Na2 O23 . 2_556 119.88(19) ?
O21 Na2 O23 2_556 2_556 54.39(10) ?
O21 Na2 O23 6 2_556 115.22(16) ?
O21 Na2 O23 5_557 2_556 62.40(10) ?
O21 Na2 O23 . . 54.39(10) ?
O21 Na2 O23 2_556 . 119.88(19) ?
O21 Na2 O23 6 . 62.40(10) ?
O21 Na2 O23 5_557 . 115.22(16) ?
O23 Na2 O23 2_556 . 80.89(17) ?
O21 Na2 O11 . 4_546 115.83(18) ?
O21 Na2 O11 2_556 4_546 70.36(11) ?
O21 Na2 O11 6 4_546 84.12(12) ?
O21 Na2 O11 5_557 4_546 98.43(14) ?
O23 Na2 O11 2_556 4_546 123.11(7) ?
O23 Na2 O11 . 4_546 145.71(9) ?
O21 Na2 O11 . 3_445 70.36(11) ?
O21 Na2 O11 2_556 3_445 115.83(18) ?
O21 Na2 O11 6 3_445 98.43(14) ?
O21 Na2 O11 5_557 3_445 84.12(12) ?
O23 Na2 O11 2_556 3_445 145.72(9) ?
O23 Na2 O11 . 3_445 123.11(7) ?
O11 Na2 O11 4_546 3_445 51.21(13) ?
O24 Mn O24 1_554 2_656 81.29(13) ?
O24 Mn O23 1_554 8 164.09(10) ?
O24 Mn O23 2_656 8 86.16(9) ?
O24 Mn O23 1_554 7_556 86.16(9) ?
O24 Mn O23 2_656 7_556 164.09(10) ?
O23 Mn O23 8 7_556 107.74(13) ?
O24 Mn O11 1_554 2_656 91.16(9) ?
O24 Mn O11 2_656 2_656 117.37(9) ?
O23 Mn O11 8 2_656 85.95(9) ?
O23 Mn O11 7_556 2_656 72.40(9) ?
O24 Mn O11 1_554 1_554 117.37(9) ?
O24 Mn O11 2_656 1_554 91.16(9) ?
O23 Mn O11 8 1_554 72.40(9) ?
O23 Mn O11 7_556 1_554 85.95(9) ?
O11 Mn O11 2_656 1_554 143.12(14) ?
O12 In O21 . 6 101.37(10) ?
O12 In O23 . . 111.59(10) ?
O21 In O23 6 . 85.28(10) ?
O12 In O11 . 8_455 159.80(10) ?
O21 In O11 6 8_455 95.68(10) ?
O23 In O11 . 8_455 80.34(10) ?
O12 In O22 . 1_554 84.96(10) ?
O21 In O22 6 1_554 100.43(10) ?
O23 In O22 . 1_554 161.27(10) ?
O11 In O22 8_455 1_554 81.35(9) ?
O12 In O22 . 7_557 80.47(9) ?
O21 In O22 6 7_557 176.57(10) ?
O23 In O22 . 7_557 91.36(9) ?
O11 In O22 8_455 7_557 83.08(9) ?
O22 In O22 1_554 7_557 82.57(9) ?
O12 P1 O12 . 2_656 103.4(2) ?
O12 P1 O11 . 2_656 114.56(13) ?
O12 P1 O11 2_656 2_656 107.48(14) ?
O12 P1 O11 . . 107.48(14) ?
O12 P1 O11 2_656 . 114.56(13) ?
O11 P1 O11 2_656 . 109.4(2) ?
O24 P2 O21 . . 112.98(16) ?
O24 P2 O23 . . 111.62(15) ?
O21 P2 O23 . . 107.34(15) ?
O24 P2 O22 . . 109.88(15) ?
O21 P2 O22 . . 107.94(14) ?
O23 P2 O22 . . 106.81(14) ?

loop_
_geom_bond_atom_site_label_1
_geom_bond_atom_site_label_2
_geom_bond_site_symmetry_2
_geom_bond_distance
_geom_bond_publ_flag
Na1 O12 1_554 2.35(3) ?
Na1 O12 5_656 2.38(3) ?
Na1 O24 2_656 2.38(3) ?
Na1 O24 6_554 2.45(3) ?
Na1 O24 1_554 2.489(18) ?
Na1 O24 5_656 2.811(17) ?
Na1 O12 6 2.99(3) ?
Na2 O21 . 2.510(3) ?
Na2 O21 2_556 2.510(3) ?
Na2 O21 6 2.616(3) ?
Na2 O21 5_557 2.616(3) ?
Na2 O23 2_556 2.901(5) ?
Na2 O23 . 2.901(5) ?
Na2 O11 4_546 2.928(6) ?
Na2 O11 3_445 2.928(6) ?
Mn O24 1_554 2.323(3) ?
Mn O24 2_656 2.323(3) ?
Mn O23 8 2.330(3) ?
Mn O23 7_556 2.330(3) ?
Mn O11 2_656 2.335(3) ?
Mn O11 1_554 2.335(3) ?
In O12 . 2.084(2) ?
In O21 6 2.107(3) ?
In O23 . 2.127(3) ?
In O11 8_455 2.144(2) ?
In O22 1_554 2.192(2) ?
In O22 7_557 2.246(2) ?
P1 O12 . 1.538(2) ?
P1 O12 2_656 1.538(2) ?
P1 O11 2_656 1.550(2) ?
P1 O11 . 1.550(2) ?
P2 O24 . 1.520(3) ?
P2 O21 . 1.543(3) ?
P2 O23 . 1.557(3) ?
P2 O22 . 1.566(2) ?

_cod_database_fobs_code 2243516
